data_7130349
loop_
_publ_author_name
'Han, Keke'
'Zhang, Mengxia'
'Wei, Zhenhong'
'Ye, Xing'
'Rao, Wenjun'
'Zhang, Haina'
'Cai, Hu'

_publ_section_title
;
 Precise design and preparation of two 3D organic&#x2212;inorganic
 perovskite ferroelectrics (1,5-diazabicyclo[3.2.2]nonane)RbX3 (X = Br, I)
;
_journal_name_full 'Chemical Communications'
_journal_paper_doi 10.1039/D2CC02673B
_journal_year 2022
_chemical_formula_moiety '2(C4 N3), 3(I), Rb'
_chemical_formula_sum 'C8 I3 N6 Rb'
_chemical_formula_weight 646.31
_space_group_IT_number 221
_space_group_name_Hall '-P 4 2 3'
_space_group_name_H-M_alt 'P m -3 m'
_symmetry_cell_setting cubic
_symmetry_space_group_name_H-M 'P m -3 m'
_atom_sites_solution_hydrogens constr
_atom_sites_solution_primary direct
_atom_sites_solution_secondary difmap
_audit_creation_method SHELXL-97
_audit_update_record
;
2022-05-08 deposited with the CCDC.	2022-07-19 downloaded from the CCDC.
;
_cell_angle_alpha 90.00
_cell_angle_beta 90.00
_cell_angle_gamma 90.00
_cell_formula_units_Z 1
_cell_length_a 7.4069(6)
_cell_length_b 7.4069(6)
_cell_length_c 7.4069(6)
_cell_measurement_reflns_used 3200
_cell_measurement_temperature 296(2)
_cell_measurement_theta_max 23.49
_cell_measurement_theta_min 2.75
_cell_volume 406.36(6)
_computing_structure_refinement 'SHELXL-97 (Sheldrick, 1997)'
_computing_structure_solution 'SHELXS-97 (Sheldrick, 1990)'
_diffrn_ambient_temperature 296(2)
_diffrn_measured_fraction_theta_full 1.000
_diffrn_measured_fraction_theta_max 1.000
_diffrn_measurement_device_type 'CCD area detector'
_diffrn_measurement_method 'phi and omega scans'
_diffrn_radiation_monochromator graphite
_diffrn_radiation_source 'fine-focus sealed tube'
_diffrn_radiation_type MoK\a
_diffrn_radiation_wavelength 0.71073
_diffrn_reflns_av_R_equivalents 0.0280
_diffrn_reflns_av_sigmaI/netI 0.0106
_diffrn_reflns_limit_h_max 9
_diffrn_reflns_limit_h_min -8
_diffrn_reflns_limit_k_max 9
_diffrn_reflns_limit_k_min -9
_diffrn_reflns_limit_l_max 9
_diffrn_reflns_limit_l_min -6
_diffrn_reflns_number 2445
_diffrn_reflns_theta_full 27.24
_diffrn_reflns_theta_max 27.24
_diffrn_reflns_theta_min 2.75
_exptl_absorpt_coefficient_mu 8.736
_exptl_absorpt_correction_T_max 0.020
_exptl_absorpt_correction_T_min 0.011
_exptl_absorpt_correction_type multi-scan
_exptl_crystal_colour white
_exptl_crystal_density_diffrn 2.641
_exptl_crystal_density_method 'not measured'
_exptl_crystal_description block
_exptl_crystal_F_000 416
_exptl_crystal_size_max 0.25
_exptl_crystal_size_mid 0.23
_exptl_crystal_size_min 0.20
_refine_diff_density_max 0.358
_refine_diff_density_min -1.075
_refine_diff_density_rms 0.097
_refine_ls_extinction_method SHELXL
_refine_ls_goodness_of_fit_ref 1.201
_refine_ls_hydrogen_treatment none
_refine_ls_matrix_type full
_refine_ls_number_parameters 8
_refine_ls_number_reflns 128
_refine_ls_number_restraints 0
_refine_ls_restrained_S_all 1.201
_refine_ls_R_factor_all 0.0414
_refine_ls_R_factor_gt 0.0362
_refine_ls_shift/su_max 0.000
_refine_ls_shift/su_mean 0.000
_refine_ls_structure_factor_coef Fsqd
_refine_ls_weighting_details 'calc w=1/[\s^2^(Fo^2^)+(0.0324P)^2^+1.1467P] where P=(Fo^2^+2Fc^2^)/3'
_refine_ls_weighting_scheme calc
_refine_ls_wR_factor_gt 0.0940
_refine_ls_wR_factor_ref 0.0972
_reflns_number_gt 113
_reflns_number_total 128
_reflns_threshold_expression >2sigma(I)
_cod_data_source_file d2cc02673b2.cif
_cod_data_source_block t
_cod_database_code 7130349

loop_
_symmetry_equiv_pos_as_xyz
'x, y, z'
'-x, -y, z'
'-x, y, -z'
'x, -y, -z'
'z, x, y'
'z, -x, -y'
'-z, -x, y'
'-z, x, -y'
'y, z, x'
'-y, z, -x'
'y, -z, -x'
'-y, -z, x'
'y, x, -z'
'-y, -x, -z'
'y, -x, z'
'-y, x, z'
'x, z, -y'
'-x, z, y'
'-x, -z, -y'
'x, -z, y'
'z, y, -x'
'z, -y, x'
'-z, y, x'
'-z, -y, -x'
'-x, -y, -z'
'x, y, -z'
'x, -y, z'
'-x, y, z'
'-z, -x, -y'
'-z, x, y'
'z, x, -y'
'z, -x, y'
'-y, -z, -x'
'y, -z, x'
'-y, z, x'
'y, z, -x'
'-y, -x, z'
'y, x, z'
'-y, x, -z'
'y, -x, -z'
'-x, -z, y'
'x, -z, -y'
'x, z, y'
'-x, z, -y'
'-z, -y, x'
'-z, y, -x'
'z, -y, -x'
'z, y, x'

loop_
_atom_site_label
_atom_site_type_symbol
_atom_site_fract_x
_atom_site_fract_y
_atom_site_fract_z
_atom_site_U_iso_or_equiv
_atom_site_adp_type
_atom_site_occupancy
_atom_site_symmetry_multiplicity
_atom_site_calc_flag
_atom_site_refinement_flags
_atom_site_disorder_assembly
_atom_site_disorder_group
Rb3 Rb 0.5000 0.5000 0.5000 0.0567(8) Uani 1 48 d S . .
I002 I 0.5000 0.5000 0.0000 0.1286(11) Uani 1 16 d S . .
N1 N 0.0000 0.231(7) 0.0000 0.35(3) Uiso 1 8 d S . .
C1 C 0.154(6) 0.154(6) 0.154(6) 0.44(3) Uiso 1 6 d S . .

loop_
_atom_site_aniso_label
_atom_site_aniso_U_11
_atom_site_aniso_U_22
_atom_site_aniso_U_33
_atom_site_aniso_U_23
_atom_site_aniso_U_13
_atom_site_aniso_U_12
Rb3 0.0567(8) 0.0567(8) 0.0567(8) 0.000 0.000 0.000
I002 0.1659(15) 0.1659(15) 0.0541(9) 0.000 0.000 0.000

loop_
_atom_type_symbol
_atom_type_description
_atom_type_scat_dispersion_real
_atom_type_scat_dispersion_imag
_atom_type_scat_source
C C 0.0033 0.0016 'International Tables Vol C Tables 4.2.6.8 and 6.1.1.4'
H H 0.0000 0.0000 'International Tables Vol C Tables 4.2.6.8 and 6.1.1.4'
N N 0.0061 0.0033 'International Tables Vol C Tables 4.2.6.8 and 6.1.1.4'
Rb Rb -0.9393 2.9676 'International Tables Vol C Tables 4.2.6.8 and 6.1.1.4'
I I -0.4742 1.8119 'International Tables Vol C Tables 4.2.6.8 and 6.1.1.4'

loop_
_geom_angle_atom_site_label_1
_geom_angle_atom_site_label_2
_geom_angle_atom_site_label_3
_geom_angle
_geom_angle_site_symmetry_1
_geom_angle_site_symmetry_3
_geom_angle_publ_flag
I002 Rb3 I002 180.0 9 9_565 ?
I002 Rb3 I002 90.0 9 1_556 ?
I002 Rb3 I002 90.0 9_565 1_556 ?
I002 Rb3 I002 90.0 9 5 ?
I002 Rb3 I002 90.0 9_565 5 ?
I002 Rb3 I002 90.0 1_556 5 ?
I002 Rb3 I002 90.0 9 5_655 ?
I002 Rb3 I002 90.0 9_565 5_655 ?
I002 Rb3 I002 90.0 1_556 5_655 ?
I002 Rb3 I002 180.0 5 5_655 ?
I002 Rb3 I002 90.0 9 . ?
I002 Rb3 I002 90.0 9_565 . ?
I002 Rb3 I002 180.0 1_556 . ?
I002 Rb3 I002 90.0 5 . ?
I002 Rb3 I002 90.0 5_655 . ?
Rb3 I002 Rb3 180.0 1_554 . ?
C1 N1 C1 141(7) 3 . ?
C1 N1 C1 84(2) 3 28 ?
C1 N1 C1 84(2) . 28 ?
C1 N1 C1 84(2) 3 26 ?
C1 N1 C1 84(2) . 26 ?
C1 N1 C1 141(7) 28 26 ?
N1 C1 N1 90(5) 9 5 ?
N1 C1 N1 90(5) 9 . ?
N1 C1 N1 90(5) 5 . ?

loop_
_geom_bond_atom_site_label_1
_geom_bond_atom_site_label_2
_geom_bond_distance
_geom_bond_site_symmetry_2
_geom_bond_publ_flag
Rb3 I002 3.7034(3) 9 ?
Rb3 I002 3.7035(3) 9_565 ?
Rb3 I002 3.7034(3) 1_556 ?
Rb3 I002 3.7034(3) 5 ?
Rb3 I002 3.7034(3) 5_655 ?
Rb3 I002 3.7034(3) . ?
I002 Rb3 3.7034(3) 1_554 ?
N1 C1 1.71(3) 3 ?
N1 C1 1.71(3) . ?
N1 C1 1.71(3) 28 ?
N1 C1 1.71(3) 26 ?
C1 N1 1.71(3) 9 ?
C1 N1 1.71(3) 5 ?
